data_1504347
loop_
_publ_author_name
'Casini, Angela'
'Gabbiani, Chiara'
'Sorrentino, Francesca'
'Rigobello, Maria Pia'
'Bindoli, Alberto'
'Geldbach, Tilmann J.'
'Marrone, Alessandro'
'Re, Nazzareno'
'Hartinger, Christian G.'
'Dyson, Paul J.'
'Messori, Luigi'

_publ_section_title
;
 Emerging protein targets for anticancer metallodrugs: inhibition of
 thioredoxin reductase and cathepsin B by antitumor ruthenium(II)-arene
 compounds.
;
_journal_issue 21
_journal_name_full 'Journal of medicinal chemistry'
_journal_page_first 6773
_journal_page_last 6781
_journal_paper_doi 10.1021/jm8006678
_journal_volume 51
_journal_year 2008
_chemical_formula_sum 'C17 H28 Cl2 N3 O P Ru'
_chemical_formula_weight 493.36
_chemical_name_systematic
; 
 ? 
;
_space_group_IT_number 7
_symmetry_cell_setting monoclinic
_symmetry_space_group_name_Hall 'P -2yac'
_symmetry_space_group_name_H-M 'P 1 n 1'
_atom_sites_solution_hydrogens geom
_atom_sites_solution_primary direct
_atom_sites_solution_secondary difmap
_audit_creation_method SHELXL-97
_cell_angle_alpha 90.00
_cell_angle_beta 97.73(3)
_cell_angle_gamma 90.00
_cell_formula_units_Z 4
_cell_length_a 6.6343(13)
_cell_length_b 20.033(4)
_cell_length_c 15.188(3)
_cell_measurement_reflns_used '99, obtained from eight images using a phi/chi'
_cell_measurement_temperature 140(2)
_cell_measurement_theta_max 19.573
_cell_measurement_theta_min 3.383
_cell_volume 2000.2(7)
_computing_cell_refinement 'Dirax/lsq (Duisenberg & Schreurs 1989-2000)'
_computing_data_collection 'Collet (Bruker AXS BV, 1997-2004)'
_computing_data_reduction 'EvalCCD (Duisenberg & Schreurs 1990-2000)'
_computing_molecular_graphics 'Bruker SHELXTL'
_computing_publication_material 'Bruker SHELXTL'
_computing_structure_refinement 'SHELXL-97 (Sheldrick, 1997)'
_computing_structure_solution 'SHELXS-97 (Sheldrick, 1990)'
_diffrn_ambient_temperature 140(2)
_diffrn_measured_fraction_theta_full 0.998
_diffrn_measured_fraction_theta_max 0.998
_diffrn_measurement_device_type 'Bruker Nonius ApexII CCD'
_diffrn_measurement_method 'phi and omega scans'
_diffrn_radiation_monochromator graphite
_diffrn_radiation_source 'fine-focus sealed tube'
_diffrn_radiation_type MoK\a
_diffrn_radiation_wavelength 0.71073
_diffrn_reflns_av_R_equivalents 0.0565
_diffrn_reflns_av_sigmaI/netI 0.0565
_diffrn_reflns_limit_h_max 7
_diffrn_reflns_limit_h_min -7
_diffrn_reflns_limit_k_max 23
_diffrn_reflns_limit_k_min -23
_diffrn_reflns_limit_l_max 18
_diffrn_reflns_limit_l_min -18
_diffrn_reflns_number 26957
_diffrn_reflns_theta_full 25.03
_diffrn_reflns_theta_max 25.03
_diffrn_reflns_theta_min 3.21
_exptl_absorpt_coefficient_mu 1.142
_exptl_absorpt_correction_T_max 1
_exptl_absorpt_correction_T_min 0.657662
_exptl_absorpt_correction_type multi-scan
_exptl_absorpt_process_details 'Siemens Industrial Automation, Inc.: Madison, WI.'
_exptl_crystal_colour amber
_exptl_crystal_density_diffrn 1.638
_exptl_crystal_density_method 'not measured'
_exptl_crystal_description prismatic
_exptl_crystal_F_000 1008
_exptl_crystal_size_max 0.70
_exptl_crystal_size_mid 0.22
_exptl_crystal_size_min 0.19
_refine_diff_density_max 0.617
_refine_diff_density_min -0.470
_refine_diff_density_rms 0.092
_refine_ls_abs_structure_details 'Flack H D (1983), Acta Cryst. A39, 876-881'
_refine_ls_abs_structure_Flack 0.02(2)
_refine_ls_extinction_method none
_refine_ls_goodness_of_fit_ref 1.091
_refine_ls_hydrogen_treatment constr
_refine_ls_matrix_type full
_refine_ls_number_parameters 507
_refine_ls_number_reflns 6877
_refine_ls_number_restraints 86
_refine_ls_restrained_S_all 1.092
_refine_ls_R_factor_all 0.0460
_refine_ls_R_factor_gt 0.0354
_refine_ls_shift/su_max 0.001
_refine_ls_shift/su_mean 0.000
_refine_ls_structure_factor_coef Fsqd
_refine_ls_weighting_details 'calc w=1/[\s^2^(Fo^2^)+(0.0171P)^2^+0.7230P] where P=(Fo^2^+2Fc^2^)/3'
_refine_ls_weighting_scheme calc
_refine_ls_wR_factor_gt 0.0610
_refine_ls_wR_factor_ref 0.0649
_reflns_number_gt 6141
_reflns_number_total 6877
_reflns_threshold_expression >2sigma(I)
_cod_data_source_file jm8006678_si_001.cif
_cod_data_source_block pd304
_cod_depositor_comments
;
The following automatic conversions were performed:

'_symmetry_cell_setting' value 'Monoclinic' changed to 'monoclinic'
according to /home/saulius/struct/CIF-dictionaries/cif_core.dic
dictionary named 'cif_core.dic' version 2.4.1 from 2010-06-29.

Automatic conversion script
Id: cif_fix_values 1715 2011-07-08 13:25:40Z adriana 
;
_cod_original_sg_symbol_H-M Pn
_cod_database_code 1504347

loop_
_symmetry_equiv_pos_as_xyz
'x, y, z'
'x+1/2, -y, z+1/2'

loop_
_atom_site_label
_atom_site_type_symbol
_atom_site_fract_x
_atom_site_fract_y
_atom_site_fract_z
_atom_site_U_iso_or_equiv
_atom_site_adp_type
_atom_site_occupancy
_atom_site_symmetry_multiplicity
_atom_site_calc_flag
_atom_site_refinement_flags
_atom_site_disorder_assembly
_atom_site_disorder_group
Ru1 Ru 0.62432(4) 0.09696(2) 0.65870(2) 0.01531(13) Uani 1 1 d . . .
P1 P 0.5595(2) 0.10568(7) 0.80360(9) 0.0144(3) Uani 1 1 d . . .
Cl1 Cl 0.8471(2) 0.00436(7) 0.70896(8) 0.0230(3) Uani 1 1 d . . .
Cl2 Cl 0.90529(18) 0.17092(7) 0.70867(8) 0.0186(3) Uani 1 1 d . . .
N1 N 0.6807(6) 0.0939(2) 0.9836(2) 0.0199(10) Uani 1 1 d . . .
N2 N 0.3145(6) 0.0779(2) 0.9328(2) 0.0180(10) Uani 1 1 d . . .
N3 N 0.4659(6) 0.1917(2) 0.9349(3) 0.0197(10) Uani 1 1 d . . .
C1 C 0.6145(8) 0.1327(3) 0.5131(3) 0.0273(14) Uani 1 1 d . B .
C2 C 0.4933(9) 0.1732(3) 0.5656(3) 0.0301(14) Uani 1 1 d . . .
H2 H 0.5199 0.2197 0.5712 0.036 Uiso 1 1 calc R . .
C3 C 0.3409(9) 0.1460(4) 0.6074(4) 0.0375(18) Uani 1 1 d . . .
H3 H 0.2579 0.1747 0.6370 0.045 Uiso 1 1 calc R . .
C4 C 0.3053(8) 0.0774(4) 0.6075(3) 0.0400(18) Uani 1 1 d . . .
H4 H 0.1981 0.0593 0.6357 0.048 Uiso 1 1 calc R . .
C5 C 0.4349(9) 0.0349(3) 0.5638(3) 0.0401(16) Uani 1 1 d U . .
H5 H 0.4229 -0.0122 0.5677 0.048 Uiso 1 1 calc R . .
C6 C 0.5827(8) 0.0637(3) 0.5142(3) 0.0276(14) Uani 1 1 d . . .
H6 H 0.6604 0.0353 0.4815 0.033 Uiso 1 1 calc R . .
C7 C 0.7792(10) 0.1633(4) 0.4689(4) 0.066(3) Uani 1 1 d D . .
H7A H 0.7170 0.2050 0.4427 0.079 Uiso 1 1 calc R A 1
H7B H 0.8804 0.1778 0.5191 0.079 Uiso 1 1 calc R A 1
C8A C 0.896(2) 0.1416(7) 0.4066(8) 0.024(3) Uani 0.414(5) 1 d PDU B 1
H8A1 H 0.8032 0.1247 0.3551 0.029 Uiso 0.414(5) 1 calc PR B 1
H8A2 H 0.9771 0.1030 0.4324 0.029 Uiso 0.414(5) 1 calc PR B 1
C9A C 1.0410(18) 0.1896(6) 0.3720(7) 0.027(3) Uani 0.414(5) 1 d PDU B 1
H9A1 H 1.1355 0.2072 0.4226 0.032 Uiso 0.414(5) 1 calc PR B 1
H9A2 H 0.9624 0.2278 0.3437 0.032 Uiso 0.414(5) 1 calc PR B 1
C10A C 1.1636(17) 0.1589(7) 0.3054(7) 0.031(4) Uani 0.414(5) 1 d PDU B 1
H10A H 1.2850 0.1870 0.3016 0.038 Uiso 0.414(5) 1 calc PR B 1
H10B H 1.2114 0.1143 0.3269 0.038 Uiso 0.414(5) 1 calc PR B 1
C11A C 1.045(2) 0.1520(7) 0.2137(8) 0.033(4) Uani 0.414(5) 1 d PDU B 1
H11A H 1.1308 0.1281 0.1753 0.039 Uiso 0.414(5) 1 calc PR B 1
H11B H 0.9237 0.1241 0.2179 0.039 Uiso 0.414(5) 1 calc PR B 1
O1A O 0.9811(15) 0.2136(5) 0.1725(6) 0.042(3) Uani 0.414(5) 1 d PDU B 1
H1A H 1.0687 0.2431 0.1879 0.063 Uiso 0.414(5) 1 calc PR B 1
C8B C 0.7687(16) 0.1390(5) 0.3725(6) 0.032(3) Uani 0.586(5) 1 d PDU B 2
H8B1 H 0.7655 0.0896 0.3729 0.038 Uiso 0.586(5) 1 calc PR B 2
H8B2 H 0.6383 0.1544 0.3394 0.038 Uiso 0.586(5) 1 calc PR B 2
C9B C 0.9382(14) 0.1607(5) 0.3217(5) 0.035(3) Uani 0.586(5) 1 d PD B 2
H9B1 H 1.0698 0.1454 0.3539 0.041 Uiso 0.586(5) 1 calc PR B 2
H9B2 H 0.9413 0.2101 0.3195 0.041 Uiso 0.586(5) 1 calc PR B 2
C10B C 0.9150(15) 0.1337(6) 0.2280(6) 0.039(3) Uani 0.586(5) 1 d PDU B 2
H10C H 0.7728 0.1409 0.2003 0.046 Uiso 0.586(5) 1 calc PR B 2
H10D H 0.9392 0.0849 0.2307 0.046 Uiso 0.586(5) 1 calc PR B 2
C11B C 1.0566(15) 0.1647(6) 0.1686(7) 0.042(3) Uani 0.586(5) 1 d PDU B 2
H11C H 1.0246 0.1456 0.1082 0.050 Uiso 0.586(5) 1 calc PR B 2
H11D H 1.0290 0.2132 0.1641 0.050 Uiso 0.586(5) 1 calc PR B 2
O1B O 1.2699(10) 0.1551(4) 0.1984(4) 0.041(2) Uani 0.586(5) 1 d PDU B 2
H1B H 1.3226 0.1916 0.2163 0.061 Uiso 0.586(5) 1 calc PR B 2
C20 C 0.5063(8) 0.1904(3) 0.8418(3) 0.0202(12) Uani 1 1 d . . .
H20A H 0.6243 0.2195 0.8358 0.024 Uiso 1 1 calc R . .
H20B H 0.3870 0.2087 0.8033 0.024 Uiso 1 1 calc R . .
C21 C 0.3367(7) 0.0624(3) 0.8390(3) 0.0197(12) Uani 1 1 d . . .
H21A H 0.2119 0.0763 0.8001 0.024 Uiso 1 1 calc R . .
H21B H 0.3527 0.0136 0.8322 0.024 Uiso 1 1 calc R . .
C22 C 0.7524(7) 0.0797(3) 0.8970(3) 0.0190(12) Uani 1 1 d . . .
H22A H 0.7793 0.0313 0.8923 0.023 Uiso 1 1 calc R . .
H22B H 0.8812 0.1039 0.8935 0.023 Uiso 1 1 calc R . .
C23 C 0.6419(8) 0.1653(3) 0.9942(3) 0.0222(12) Uani 1 1 d . . .
H23A H 0.7647 0.1905 0.9835 0.027 Uiso 1 1 calc R . .
H23B H 0.6201 0.1736 1.0565 0.027 Uiso 1 1 calc R . .
C24 C 0.2856(8) 0.1508(3) 0.9460(3) 0.0223(12) Uani 1 1 d . . .
H24A H 0.1694 0.1663 0.9030 0.027 Uiso 1 1 calc R . .
H24B H 0.2499 0.1581 1.0065 0.027 Uiso 1 1 calc R . .
C25 C 0.4966(8) 0.0563(3) 0.9931(3) 0.0219(12) Uani 1 1 d . . .
H25A H 0.4682 0.0605 1.0552 0.026 Uiso 1 1 calc R . .
H25B H 0.5218 0.0085 0.9820 0.026 Uiso 1 1 calc R . .
Ru2 Ru 0.12540(4) 0.41364(2) 0.68257(2) 0.01363(13) Uani 1 1 d . . .
Cl3 Cl 0.41179(19) 0.33986(7) 0.72497(8) 0.0183(3) Uani 1 1 d . . .
Cl4 Cl 0.3382(2) 0.50562(7) 0.74343(8) 0.0249(3) Uani 1 1 d . . .
P2 P 0.06143(19) 0.39389(7) 0.82597(8) 0.0134(3) Uani 1 1 d . . .
O2A O 0.7632(11) 0.3329(4) 0.2215(4) 0.043(2) Uani 0.588(7) 1 d P C 1
H2A H 0.7750 0.3742 0.2142 0.064 Uiso 0.588(7) 1 calc PR C 1
O2B O 0.6066(15) 0.2469(5) 0.2267(6) 0.035(3) Uani 0.412(7) 1 d P C 2
H2B H 0.5032 0.2224 0.2168 0.052 Uiso 0.412(7) 1 calc PR C 2
N4 N -0.0304(6) 0.2972(2) 0.9446(2) 0.0176(10) Uani 1 1 d . . .
N5 N 0.1900(6) 0.3903(2) 1.0063(2) 0.0175(10) Uani 1 1 d . . .
N6 N -0.1785(6) 0.4100(2) 0.9605(2) 0.0170(9) Uani 1 1 d . . .
C31 C 0.1257(8) 0.3916(3) 0.5356(3) 0.0195(13) Uani 1 1 d . . .
C32 C 0.0811(7) 0.4593(3) 0.5449(3) 0.0216(12) Uani 1 1 d . . .
H32 H 0.1549 0.4920 0.5172 0.026 Uiso 1 1 calc R . .
C33 C -0.0758(8) 0.4798(3) 0.5961(3) 0.0265(14) Uani 1 1 d . . .
H33 H -0.0993 0.5259 0.6051 0.032 Uiso 1 1 calc R . .
C34 C -0.1953(7) 0.4311(3) 0.6331(3) 0.0218(12) Uani 1 1 d . . .
H34 H -0.3029 0.4446 0.6645 0.026 Uiso 1 1 calc R . .
C35 C -0.1543(8) 0.3627(3) 0.6231(3) 0.0253(14) Uani 1 1 d . . .
H35 H -0.2364 0.3300 0.6462 0.030 Uiso 1 1 calc R . .
C36 C 0.0109(7) 0.3432(3) 0.5784(3) 0.0200(12) Uani 1 1 d . . .
H36 H 0.0463 0.2973 0.5766 0.024 Uiso 1 1 calc R . .
C37 C 0.3012(8) 0.3707(3) 0.4892(3) 0.0376(16) Uani 1 1 d . . .
H37A H 0.3523 0.3270 0.5132 0.045 Uiso 1 1 calc R . .
H37B H 0.4125 0.4036 0.5025 0.045 Uiso 1 1 calc R . .
C38 C 0.2469(9) 0.3649(3) 0.3882(3) 0.0335(15) Uani 1 1 d . . .
H38A H 0.1959 0.4085 0.3640 0.040 Uiso 1 1 calc R . .
H38B H 0.1361 0.3319 0.3746 0.040 Uiso 1 1 calc R . .
C39 C 0.4311(9) 0.3434(3) 0.3416(4) 0.0404(17) Uani 1 1 d . . .
H39A H 0.5463 0.3739 0.3602 0.049 Uiso 1 1 calc R . .
H39B H 0.4737 0.2979 0.3619 0.049 Uiso 1 1 calc R . .
C40 C 0.3884(11) 0.3435(4) 0.2443(4) 0.0500(19) Uani 1 1 d . C .
H40A H 0.3645 0.3901 0.2240 0.060 Uiso 1 1 calc R . .
H40B H 0.2611 0.3183 0.2265 0.060 Uiso 1 1 calc R . .
C41 C 0.5552(9) 0.3137(4) 0.1966(4) 0.0461(18) Uani 1 1 d . . .
H41A H 0.5482 0.2646 0.2030 0.055 Uiso 1 1 calc R C 1
H41B H 0.5199 0.3237 0.1326 0.055 Uiso 1 1 calc R C 1
C50 C 0.0063(7) 0.3065(2) 0.8518(3) 0.0154(11) Uani 1 1 d . . .
H50A H -0.1150 0.2914 0.8116 0.018 Uiso 1 1 calc R . .
H50B H 0.1225 0.2782 0.8405 0.018 Uiso 1 1 calc R . .
C51 C -0.1601(7) 0.4331(3) 0.8692(3) 0.0195(12) Uani 1 1 d . . .
H51A H -0.1442 0.4823 0.8694 0.023 Uiso 1 1 calc R . .
H51B H -0.2863 0.4219 0.8294 0.023 Uiso 1 1 calc R . .
C52 C 0.2575(7) 0.4118(2) 0.9223(3) 0.0168(11) Uani 1 1 d . . .
H52A H 0.3851 0.3883 0.9144 0.020 Uiso 1 1 calc R . .
H52B H 0.2862 0.4603 0.9249 0.020 Uiso 1 1 calc R . .
C53 C -0.2102(7) 0.3367(3) 0.9630(3) 0.0181(12) Uani 1 1 d . . .
H53A H -0.3281 0.3247 0.9187 0.022 Uiso 1 1 calc R . .
H53B H -0.2440 0.3242 1.0224 0.022 Uiso 1 1 calc R . .
C54 C 0.0039(7) 0.4263(3) 1.0230(3) 0.0189(12) Uani 1 1 d . . .
H54A H -0.0233 0.4160 1.0840 0.023 Uiso 1 1 calc R . .
H54B H 0.0292 0.4749 1.0200 0.023 Uiso 1 1 calc R . .
C55 C 0.1473(7) 0.3178(3) 1.0071(3) 0.0173(11) Uani 1 1 d . . .
H55A H 0.2683 0.2934 0.9927 0.021 Uiso 1 1 calc R . .
H55B H 0.1250 0.3047 1.0679 0.021 Uiso 1 1 calc R . .

loop_
_atom_site_aniso_label
_atom_site_aniso_U_11
_atom_site_aniso_U_22
_atom_site_aniso_U_33
_atom_site_aniso_U_23
_atom_site_aniso_U_13
_atom_site_aniso_U_12
Ru1 0.0107(3) 0.0159(3) 0.0188(3) -0.00329(17) 0.0001(2) -0.0008(2)
P1 0.0106(8) 0.0117(8) 0.0207(7) 0.0011(5) 0.0009(6) -0.0005(6)
Cl1 0.0208(8) 0.0174(8) 0.0305(7) -0.0054(6) 0.0019(6) 0.0030(6)
Cl2 0.0130(7) 0.0172(8) 0.0259(7) -0.0053(5) 0.0044(5) -0.0038(5)
N1 0.017(2) 0.024(3) 0.020(2) 0.0037(19) 0.0030(17) -0.002(2)
N2 0.014(2) 0.015(3) 0.024(2) 0.0058(18) 0.0020(17) -0.0016(18)
N3 0.019(2) 0.014(3) 0.028(2) -0.0003(19) 0.0122(18) 0.0002(19)
C1 0.024(3) 0.039(4) 0.017(3) -0.004(2) -0.001(2) -0.003(3)
C2 0.047(4) 0.025(4) 0.016(3) 0.001(2) -0.005(3) 0.012(3)
C3 0.016(4) 0.077(6) 0.017(3) 0.000(3) -0.006(3) 0.014(3)
C4 0.013(3) 0.084(6) 0.020(3) 0.000(3) -0.004(2) -0.016(3)
C5 0.046(4) 0.034(4) 0.033(3) -0.006(3) -0.021(3) -0.026(3)
C6 0.021(3) 0.031(4) 0.027(3) -0.019(2) -0.008(2) 0.002(3)
C7 0.052(5) 0.119(8) 0.024(4) 0.000(4) 0.001(3) -0.051(5)
C8A 0.021(7) 0.024(7) 0.026(6) 0.007(5) -0.003(6) 0.000(6)
C9A 0.027(5) 0.027(5) 0.027(5) 0.002(4) -0.001(4) -0.004(4)
C10A 0.021(7) 0.031(7) 0.043(7) 0.013(5) 0.008(5) 0.008(5)
C11A 0.036(6) 0.029(6) 0.034(5) 0.000(4) 0.008(4) 0.002(4)
O1A 0.042(5) 0.041(5) 0.042(4) 0.002(4) 0.004(4) -0.004(4)
C8B 0.033(6) 0.034(6) 0.032(5) 0.002(4) 0.016(4) 0.001(5)
C9B 0.034(7) 0.046(8) 0.024(5) 0.002(5) 0.006(5) -0.006(5)
C10B 0.036(5) 0.046(5) 0.035(4) 0.003(4) 0.009(4) -0.006(4)
C11B 0.041(5) 0.043(5) 0.042(4) 0.002(4) 0.007(4) -0.005(4)
O1B 0.041(4) 0.035(4) 0.047(4) 0.005(3) 0.011(3) -0.002(3)
C20 0.023(3) 0.013(3) 0.027(3) 0.001(2) 0.012(2) 0.001(2)
C21 0.014(3) 0.018(3) 0.026(3) 0.005(2) -0.001(2) -0.007(2)
C22 0.014(3) 0.019(3) 0.023(3) -0.003(2) -0.001(2) 0.000(2)
C23 0.021(3) 0.022(3) 0.025(3) -0.006(2) 0.008(2) -0.009(2)
C24 0.021(3) 0.017(3) 0.029(3) 0.002(2) 0.006(2) 0.009(3)
C25 0.022(3) 0.022(3) 0.022(3) 0.011(2) 0.003(2) 0.002(2)
Ru2 0.0107(3) 0.0111(2) 0.0187(3) 0.00442(18) 0.0004(2) -0.0005(2)
Cl3 0.0138(7) 0.0177(8) 0.0234(7) 0.0047(5) 0.0025(6) 0.0037(6)
Cl4 0.0250(8) 0.0156(8) 0.0321(7) 0.0067(5) -0.0029(6) -0.0089(6)
P2 0.0105(8) 0.0107(8) 0.0184(7) 0.0003(5) -0.0010(6) 0.0015(6)
O2A 0.054(6) 0.035(5) 0.042(4) -0.004(3) 0.015(4) -0.005(4)
O2B 0.030(6) 0.028(6) 0.043(6) -0.012(5) -0.003(4) 0.007(5)
N4 0.019(2) 0.012(3) 0.021(2) -0.0040(18) 0.0024(17) -0.0048(19)
N5 0.014(2) 0.019(3) 0.019(2) -0.0026(18) 0.0009(17) -0.0013(19)
N6 0.013(2) 0.018(3) 0.020(2) -0.0074(18) 0.0039(16) 0.0021(18)
C31 0.019(3) 0.024(4) 0.015(3) 0.003(2) -0.001(2) 0.004(3)
C32 0.019(3) 0.024(3) 0.019(3) 0.014(2) -0.007(2) -0.005(2)
C33 0.026(3) 0.023(4) 0.027(3) 0.012(2) -0.008(2) 0.009(3)
C34 0.014(3) 0.034(4) 0.016(2) 0.005(2) -0.005(2) -0.001(2)
C35 0.024(3) 0.033(4) 0.016(3) 0.008(2) -0.009(2) -0.010(3)
C36 0.018(3) 0.022(3) 0.019(3) 0.001(2) -0.001(2) 0.004(2)
C37 0.027(4) 0.055(5) 0.031(3) 0.012(3) 0.005(3) 0.013(3)
C38 0.046(4) 0.032(4) 0.024(3) 0.002(3) 0.009(3) 0.003(3)
C39 0.044(4) 0.035(4) 0.041(4) -0.006(3) 0.002(3) 0.003(3)
C40 0.058(5) 0.046(5) 0.045(4) -0.005(3) 0.005(3) 0.014(4)
C41 0.036(4) 0.068(6) 0.038(4) 0.003(3) 0.017(3) 0.001(4)
C50 0.018(3) 0.007(3) 0.021(3) -0.001(2) 0.003(2) 0.002(2)
C51 0.011(3) 0.019(3) 0.027(3) 0.001(2) -0.002(2) 0.005(2)
C52 0.012(3) 0.015(3) 0.023(3) 0.000(2) -0.003(2) -0.001(2)
C53 0.016(3) 0.021(3) 0.018(3) 0.000(2) 0.007(2) 0.000(2)
C54 0.013(3) 0.021(3) 0.022(3) -0.012(2) 0.000(2) 0.003(2)
C55 0.013(3) 0.021(3) 0.018(2) 0.003(2) 0.002(2) 0.005(2)

loop_
_atom_type_symbol
_atom_type_description
_atom_type_scat_dispersion_real
_atom_type_scat_dispersion_imag
_atom_type_scat_source
C C 0.0033 0.0016 'International Tables Vol C Tables 4.2.6.8 and 6.1.1.4'
H H 0.0000 0.0000 'International Tables Vol C Tables 4.2.6.8 and 6.1.1.4'
N N 0.0061 0.0033 'International Tables Vol C Tables 4.2.6.8 and 6.1.1.4'
O O 0.0106 0.0060 'International Tables Vol C Tables 4.2.6.8 and 6.1.1.4'
P P 0.1023 0.0942 'International Tables Vol C Tables 4.2.6.8 and 6.1.1.4'
Cl Cl 0.1484 0.1585 'International Tables Vol C Tables 4.2.6.8 and 6.1.1.4'
Ru Ru -1.2594 0.8363 'International Tables Vol C Tables 4.2.6.8 and 6.1.1.4'

loop_
_geom_angle_atom_site_label_1
_geom_angle_atom_site_label_2
_geom_angle_atom_site_label_3
_geom_angle
C3 Ru1 C5 67.9(3)
C3 Ru1 C2 36.9(2)
C5 Ru1 C2 79.9(2)
C3 Ru1 C4 37.3(2)
C5 Ru1 C4 38.4(2)
C2 Ru1 C4 67.2(2)
C3 Ru1 C6 78.4(2)
C5 Ru1 C6 37.6(2)
C2 Ru1 C6 66.0(2)
C4 Ru1 C6 67.6(2)
C3 Ru1 P1 92.56(16)
C5 Ru1 P1 120.78(17)
C2 Ru1 P1 117.17(14)
C4 Ru1 P1 93.28(14)
C6 Ru1 P1 158.34(15)
C3 Ru1 C1 66.8(2)
C5 Ru1 C1 66.6(2)
C2 Ru1 C1 37.56(19)
C4 Ru1 C1 79.3(2)
C6 Ru1 C1 35.5(2)
P1 Ru1 C1 154.54(15)
C3 Ru1 Cl2 115.4(2)
C5 Ru1 Cl2 155.58(17)
C2 Ru1 Cl2 89.88(16)
C4 Ru1 Cl2 152.5(2)
C6 Ru1 Cl2 118.04(15)
P1 Ru1 Cl2 83.62(5)
C1 Ru1 Cl2 91.82(15)
C3 Ru1 Cl1 156.8(2)
C5 Ru1 Cl1 92.59(18)
C2 Ru1 Cl1 155.62(14)
C4 Ru1 Cl1 119.5(2)
C6 Ru1 Cl1 93.96(15)
P1 Ru1 Cl1 86.65(5)
C1 Ru1 Cl1 118.27(15)
Cl2 Ru1 Cl1 87.63(5)
C20 P1 C22 99.2(2)
C20 P1 C21 98.4(2)
C22 P1 C21 98.2(2)
C20 P1 Ru1 116.02(15)
C22 P1 Ru1 120.75(16)
C21 P1 Ru1 119.96(16)
C25 N1 C23 109.4(4)
C25 N1 C22 111.1(4)
C23 N1 C22 111.6(4)
C25 N2 C21 110.7(4)
C25 N2 C24 108.2(4)
C21 N2 C24 111.4(4)
C23 N3 C20 110.4(4)
C23 N3 C24 108.6(4)
C20 N3 C24 110.7(4)
C6 C1 C2 116.7(5)
C6 C1 C7 122.2(6)
C2 C1 C7 120.8(6)
C6 C1 Ru1 70.6(3)
C2 C1 Ru1 66.1(3)
C7 C1 Ru1 129.0(4)
C3 C2 C1 121.8(6)
C3 C2 Ru1 71.2(3)
C1 C2 Ru1 76.3(3)
C2 C3 C4 121.7(6)
C2 C3 Ru1 72.0(3)
C4 C3 Ru1 72.1(3)
C3 C4 C5 118.1(5)
C3 C4 Ru1 70.6(3)
C5 C4 Ru1 70.1(3)
C4 C5 C6 120.0(6)
C4 C5 Ru1 71.5(3)
C6 C5 Ru1 75.1(3)
C1 C6 C5 121.2(5)
C1 C6 Ru1 73.9(3)
C5 C6 Ru1 67.3(3)
C8A C7 C1 134.2(8)
C8A C7 C8B 36.9(6)
C1 C7 C8B 110.9(6)
C7 C8A C9A 119.0(10)
C8A C9A C10A 113.6(10)
C11A C10A C9A 113.2(10)
O1A C11A C10A 114.4(10)
C9B C8B C7 117.0(8)
C8B C9B C10B 112.9(8)
C9B C10B C11B 114.8(8)
O1B C11B C10B 114.7(9)
N3 C20 P1 112.7(3)
N2 C21 P1 111.5(3)
N1 C22 P1 110.7(3)
N1 C23 N3 114.7(4)
N3 C24 N2 114.1(4)
N1 C25 N2 114.4(4)
C36 Ru2 C34 68.01(19)
C36 Ru2 C33 80.3(2)
C34 Ru2 C33 37.88(19)
C36 Ru2 C35 37.81(18)
C34 Ru2 C35 37.41(19)
C33 Ru2 C35 67.8(2)
C36 Ru2 C32 66.54(18)
C34 Ru2 C32 67.58(18)
C33 Ru2 C32 37.68(18)
C35 Ru2 C32 79.09(18)
C36 Ru2 C31 37.66(19)
C34 Ru2 C31 79.81(19)
C33 Ru2 C31 67.1(2)
C35 Ru2 C31 67.65(19)
C32 Ru2 C31 35.91(18)
C36 Ru2 P2 118.93(13)
C34 Ru2 P2 93.32(13)
C33 Ru2 P2 119.68(15)
C35 Ru2 P2 93.20(14)
C32 Ru2 P2 157.33(14)
C31 Ru2 P2 156.45(15)
C36 Ru2 Cl3 88.99(13)
C34 Ru2 Cl3 151.62(15)
C33 Ru2 Cl3 157.10(15)
C35 Ru2 Cl3 114.44(16)
C32 Ru2 Cl3 119.42(14)
C31 Ru2 Cl3 92.18(14)
P2 Ru2 Cl3 83.21(5)
C36 Ru2 Cl4 153.66(13)
C34 Ru2 Cl4 119.93(15)
C33 Ru2 Cl4 92.59(16)
C35 Ru2 Cl4 157.32(16)
C32 Ru2 Cl4 92.39(13)
C31 Ru2 Cl4 116.33(15)
P2 Ru2 Cl4 86.68(5)
Cl3 Ru2 Cl4 88.09(5)
C50 P2 C52 98.9(2)
C50 P2 C51 97.9(2)
C52 P2 C51 98.2(2)
C50 P2 Ru2 115.52(15)
C52 P2 Ru2 120.79(16)
C51 P2 Ru2 120.95(15)
C55 N4 C50 111.2(4)
C55 N4 C53 108.8(4)
C50 N4 C53 110.7(4)
C52 N5 C55 112.1(4)
C52 N5 C54 111.4(4)
C55 N5 C54 108.1(4)
C54 N6 C51 111.7(4)
C54 N6 C53 108.1(4)
C51 N6 C53 111.3(4)
C32 C31 C36 118.3(5)
C32 C31 C37 120.4(5)
C36 C31 C37 121.0(5)
C32 C31 Ru2 71.6(3)
C36 C31 Ru2 67.5(3)
C37 C31 Ru2 128.2(4)
C31 C32 C33 120.6(5)
C31 C32 Ru2 72.5(3)
C33 C32 Ru2 68.3(3)
C34 C33 C32 120.0(5)
C34 C33 Ru2 71.0(3)
C32 C33 Ru2 74.0(3)
C35 C34 C33 120.0(5)
C35 C34 Ru2 71.9(3)
C33 C34 Ru2 71.1(3)
C34 C35 C36 119.5(5)
C34 C35 Ru2 70.7(3)
C36 C35 Ru2 70.2(3)
C35 C36 C31 121.3(5)
C35 C36 Ru2 71.9(3)
C31 C36 Ru2 74.8(3)
C31 C37 C38 113.5(5)
C37 C38 C39 112.5(5)
C40 C39 C38 113.6(5)
C39 C40 C41 115.1(5)
O2A C41 O2B 89.3(6)
O2A C41 C40 120.3(6)
O2B C41 C40 111.6(6)
N4 C50 P2 112.7(3)
N6 C51 P2 111.5(3)
N5 C52 P2 111.3(3)
N6 C53 N4 113.6(4)
N6 C54 N5 114.5(4)
N4 C55 N5 114.0(4)

loop_
_geom_bond_atom_site_label_1
_geom_bond_atom_site_label_2
_geom_bond_distance
Ru1 C3 2.171(6)
Ru1 C5 2.171(5)
Ru1 C2 2.181(5)
Ru1 C4 2.190(5)
Ru1 C6 2.275(5)
Ru1 P1 2.3051(15)
Ru1 C1 2.317(5)
Ru1 Cl2 2.4219(14)
Ru1 Cl1 2.4299(14)
P1 C20 1.843(5)
P1 C22 1.852(5)
P1 C21 1.854(5)
N1 C25 1.459(6)
N1 C23 1.466(6)
N1 C22 1.485(6)
N2 C25 1.479(6)
N2 C21 1.486(6)
N2 C24 1.490(6)
N3 C23 1.474(6)
N3 C20 1.474(6)
N3 C24 1.478(6)
C1 C6 1.399(8)
C1 C2 1.454(7)
C1 C7 1.490(8)
C2 C3 1.376(8)
C3 C4 1.394(9)
C4 C5 1.434(8)
C5 C6 1.435(8)
C7 C8A 1.373(11)
C7 C8B 1.535(9)
C8A C9A 1.503(13)
C9A C10A 1.511(12)
C10A C11A 1.510(13)
C11A O1A 1.424(13)
C8B C9B 1.511(10)
C9B C10B 1.511(10)
C10B C11B 1.520(11)
C11B O1B 1.440(11)
Ru2 C36 2.179(5)
Ru2 C34 2.187(5)
Ru2 C33 2.189(5)
Ru2 C35 2.201(5)
Ru2 C32 2.264(4)
Ru2 C31 2.276(5)
Ru2 P2 2.3085(14)
Ru2 Cl3 2.4249(14)
Ru2 Cl4 2.4274(14)
P2 C50 1.842(5)
P2 C52 1.857(4)
P2 C51 1.863(5)
O2A C41 1.433(8)
O2B C41 1.440(11)
N4 C55 1.470(6)
N4 C50 1.473(6)
N4 C53 1.489(6)
N5 C52 1.472(6)
N5 C55 1.480(6)
N5 C54 1.481(6)
N6 C54 1.470(6)
N6 C51 1.483(6)
N6 C53 1.484(6)
C31 C32 1.400(7)
C31 C36 1.441(7)
C31 C37 1.499(7)
C32 C33 1.440(7)
C33 C34 1.420(7)
C34 C35 1.407(7)
C35 C36 1.420(7)
C37 C38 1.533(7)
C38 C39 1.553(7)
C39 C40 1.467(7)
C40 C41 1.524(8)

loop_
_geom_torsion_atom_site_label_1
_geom_torsion_atom_site_label_2
_geom_torsion_atom_site_label_3
_geom_torsion_atom_site_label_4
_geom_torsion
C3 Ru1 P1 C20 -54.9(3)
C5 Ru1 P1 C20 -120.6(3)
C2 Ru1 P1 C20 -26.2(3)
C4 Ru1 P1 C20 -92.2(3)
C6 Ru1 P1 C20 -119.3(4)
C1 Ru1 P1 C20 -20.4(4)
Cl2 Ru1 P1 C20 60.38(19)
Cl1 Ru1 P1 C20 148.36(19)
C3 Ru1 P1 C22 -174.7(3)
C5 Ru1 P1 C22 119.6(3)
C2 Ru1 P1 C22 -146.0(3)
C4 Ru1 P1 C22 148.0(3)
C6 Ru1 P1 C22 120.8(4)
C1 Ru1 P1 C22 -140.2(4)
Cl2 Ru1 P1 C22 -59.4(2)
Cl1 Ru1 P1 C22 28.5(2)
C3 Ru1 P1 C21 63.0(3)
C5 Ru1 P1 C21 -2.7(3)
C2 Ru1 P1 C21 91.7(3)
C4 Ru1 P1 C21 25.7(3)
C6 Ru1 P1 C21 -1.4(5)
C1 Ru1 P1 C21 97.5(4)
Cl2 Ru1 P1 C21 178.3(2)
Cl1 Ru1 P1 C21 -93.7(2)
C3 Ru1 C1 C6 -103.1(4)
C5 Ru1 C1 C6 -28.1(3)
C2 Ru1 C1 C6 -132.6(5)
C4 Ru1 C1 C6 -66.2(4)
P1 Ru1 C1 C6 -141.1(3)
Cl2 Ru1 C1 C6 140.0(3)
Cl1 Ru1 C1 C6 51.7(3)
C3 Ru1 C1 C2 29.5(4)
C5 Ru1 C1 C2 104.4(4)
C4 Ru1 C1 C2 66.4(4)
C6 Ru1 C1 C2 132.6(5)
P1 Ru1 C1 C2 -8.5(5)
Cl2 Ru1 C1 C2 -87.4(3)
Cl1 Ru1 C1 C2 -175.7(3)
C3 Ru1 C1 C7 140.7(7)
C5 Ru1 C1 C7 -144.4(7)
C2 Ru1 C1 C7 111.2(7)
C4 Ru1 C1 C7 177.6(6)
C6 Ru1 C1 C7 -116.2(7)
P1 Ru1 C1 C7 102.7(6)
Cl2 Ru1 C1 C7 23.8(6)
Cl1 Ru1 C1 C7 -64.5(6)
C6 C1 C2 C3 -6.2(7)
C7 C1 C2 C3 -179.7(5)
Ru1 C1 C2 C3 -57.2(4)
C6 C1 C2 Ru1 51.0(4)
C7 C1 C2 Ru1 -122.5(5)
C5 Ru1 C2 C3 66.5(4)
C4 Ru1 C2 C3 28.5(3)
C6 Ru1 C2 C3 103.1(4)
P1 Ru1 C2 C3 -53.1(4)
C1 Ru1 C2 C3 131.0(5)
Cl2 Ru1 C2 C3 -135.8(4)
Cl1 Ru1 C2 C3 140.2(4)
C3 Ru1 C2 C1 -131.0(5)
C5 Ru1 C2 C1 -64.5(3)
C4 Ru1 C2 C1 -102.5(4)
C6 Ru1 C2 C1 -27.9(3)
P1 Ru1 C2 C1 175.9(3)
Cl2 Ru1 C2 C1 93.1(3)
Cl1 Ru1 C2 C1 9.2(6)
C1 C2 C3 C4 5.2(8)
Ru1 C2 C3 C4 -54.5(5)
C1 C2 C3 Ru1 59.6(5)
C5 Ru1 C3 C2 -103.1(4)
C4 Ru1 C3 C2 -133.3(5)
C6 Ru1 C3 C2 -65.3(4)
P1 Ru1 C3 C2 134.6(3)
C1 Ru1 C3 C2 -30.0(3)
Cl2 Ru1 C3 C2 50.5(4)
Cl1 Ru1 C3 C2 -137.9(4)
C5 Ru1 C3 C4 30.3(3)
C2 Ru1 C3 C4 133.3(5)
C6 Ru1 C3 C4 68.1(3)
P1 Ru1 C3 C4 -92.1(3)
C1 Ru1 C3 C4 103.3(4)
Cl2 Ru1 C3 C4 -176.2(3)
Cl1 Ru1 C3 C4 -4.6(6)
C2 C3 C4 C5 1.1(8)
Ru1 C3 C4 C5 -53.3(4)
C2 C3 C4 Ru1 54.4(5)
C5 Ru1 C4 C3 -131.2(5)
C2 Ru1 C4 C3 -28.2(3)
C6 Ru1 C4 C3 -100.6(4)
P1 Ru1 C4 C3 89.9(3)
C1 Ru1 C4 C3 -65.5(3)
Cl2 Ru1 C4 C3 7.5(5)
Cl1 Ru1 C4 C3 177.9(3)
C3 Ru1 C4 C5 131.2(5)
C2 Ru1 C4 C5 103.0(4)
C6 Ru1 C4 C5 30.7(3)
P1 Ru1 C4 C5 -138.9(3)
C1 Ru1 C4 C5 65.7(4)
Cl2 Ru1 C4 C5 138.7(4)
Cl1 Ru1 C4 C5 -50.8(4)
C3 C4 C5 C6 -6.1(7)
Ru1 C4 C5 C6 -59.7(4)
C3 C4 C5 Ru1 53.6(4)
C3 Ru1 C5 C4 -29.4(3)
C2 Ru1 C5 C4 -65.9(4)
C6 Ru1 C5 C4 -129.3(5)
P1 Ru1 C5 C4 49.9(4)
C1 Ru1 C5 C4 -102.7(4)
Cl2 Ru1 C5 C4 -132.5(4)
Cl1 Ru1 C5 C4 137.5(3)
C3 Ru1 C5 C6 99.9(4)
C2 Ru1 C5 C6 63.5(3)
C4 Ru1 C5 C6 129.3(5)
P1 Ru1 C5 C6 179.2(3)
C1 Ru1 C5 C6 26.7(3)
Cl2 Ru1 C5 C6 -3.2(7)
Cl1 Ru1 C5 C6 -93.1(3)
C2 C1 C6 C5 1.0(7)
C7 C1 C6 C5 174.5(5)
Ru1 C1 C6 C5 49.9(4)
C2 C1 C6 Ru1 -48.9(4)
C7 C1 C6 Ru1 124.5(5)
C4 C5 C6 C1 5.0(7)
Ru1 C5 C6 C1 -52.9(5)
C4 C5 C6 Ru1 57.9(4)
C3 Ru1 C6 C1 66.0(4)
C5 Ru1 C6 C1 134.8(5)
C2 Ru1 C6 C1 29.4(3)
C4 Ru1 C6 C1 103.5(4)
P1 Ru1 C6 C1 133.0(4)
Cl2 Ru1 C6 C1 -46.7(3)
Cl1 Ru1 C6 C1 -136.1(3)
C3 Ru1 C6 C5 -68.7(4)
C2 Ru1 C6 C5 -105.4(4)
C4 Ru1 C6 C5 -31.3(4)
P1 Ru1 C6 C5 -1.8(6)
C1 Ru1 C6 C5 -134.8(5)
Cl2 Ru1 C6 C5 178.5(3)
Cl1 Ru1 C6 C5 89.1(3)
C6 C1 C7 C8A 17.9(13)
C2 C1 C7 C8A -168.9(10)
Ru1 C1 C7 C8A 108.2(11)
C6 C1 C7 C8B 52.6(9)
C2 C1 C7 C8B -134.3(7)
Ru1 C1 C7 C8B 142.9(6)
C1 C7 C8A C9A 175.4(9)
C8B C7 C8A C9A 113.1(17)
C7 C8A C9A C10A 178.8(10)
C8A C9A C10A C11A 78.3(14)
C9A C10A C11A O1A 63.2(16)
C8A C7 C8B C9B -37.2(11)
C1 C7 C8B C9B -174.4(8)
C7 C8B C9B C10B 179.5(9)
C8B C9B C10B C11B 168.5(9)
C9B C10B C11B O1B 61.3(14)
C23 N3 C20 P1 59.3(5)
C24 N3 C20 P1 -60.9(5)
C22 P1 C20 N3 -49.2(4)
C21 P1 C20 N3 50.5(4)
Ru1 P1 C20 N3 179.8(3)
C25 N2 C21 P1 -60.3(5)
C24 N2 C21 P1 60.2(4)
C20 P1 C21 N2 -49.7(4)
C22 P1 C21 N2 50.9(4)
Ru1 P1 C21 N2 -176.3(3)
C25 N1 C22 P1 62.2(5)
C23 N1 C22 P1 -60.1(4)
C20 P1 C22 N1 48.6(4)
C21 P1 C22 N1 -51.3(4)
Ru1 P1 C22 N1 176.5(3)
C25 N1 C23 N3 -54.4(5)
C22 N1 C23 N3 68.9(5)
C20 N3 C23 N1 -67.5(5)
C24 N3 C23 N1 54.1(5)
C23 N3 C24 N2 -54.3(5)
C20 N3 C24 N2 67.0(5)
C25 N2 C24 N3 54.7(5)
C21 N2 C24 N3 -67.3(5)
C23 N1 C25 N2 54.8(5)
C22 N1 C25 N2 -68.7(5)
C21 N2 C25 N1 67.5(5)
C24 N2 C25 N1 -54.9(5)
C36 Ru2 P2 C50 22.6(2)
C34 Ru2 P2 C50 89.3(2)
C33 Ru2 P2 C50 118.0(3)
C35 Ru2 P2 C50 51.8(2)
C32 Ru2 P2 C50 120.8(4)
C31 Ru2 P2 C50 17.3(4)
Cl3 Ru2 P2 C50 -62.46(18)
Cl4 Ru2 P2 C50 -150.93(18)
C36 Ru2 P2 C52 141.5(2)
C34 Ru2 P2 C52 -151.9(2)
C33 Ru2 P2 C52 -123.1(3)
C35 Ru2 P2 C52 170.7(2)
C32 Ru2 P2 C52 -120.3(4)
C31 Ru2 P2 C52 136.2(4)
Cl3 Ru2 P2 C52 56.4(2)
Cl4 Ru2 P2 C52 -32.05(19)
C36 Ru2 P2 C51 -95.0(2)
C34 Ru2 P2 C51 -28.4(2)
C33 Ru2 P2 C51 0.3(3)
C35 Ru2 P2 C51 -65.9(3)
C32 Ru2 P2 C51 3.2(4)
C31 Ru2 P2 C51 -100.3(4)
Cl3 Ru2 P2 C51 179.9(2)
Cl4 Ru2 P2 C51 91.4(2)
C36 Ru2 C31 C32 132.7(5)
C34 Ru2 C31 C32 65.6(3)
C33 Ru2 C31 C32 28.3(3)
C35 Ru2 C31 C32 102.6(3)
P2 Ru2 C31 C32 140.3(3)
Cl3 Ru2 C31 C32 -141.8(3)
Cl4 Ru2 C31 C32 -52.8(3)
C34 Ru2 C31 C36 -67.1(3)
C33 Ru2 C31 C36 -104.4(3)
C35 Ru2 C31 C36 -30.1(3)
C32 Ru2 C31 C36 -132.7(5)
P2 Ru2 C31 C36 7.6(5)
Cl3 Ru2 C31 C36 85.5(3)
Cl4 Ru2 C31 C36 174.5(2)
C36 Ru2 C31 C37 -112.6(6)
C34 Ru2 C31 C37 -179.7(6)
C33 Ru2 C31 C37 142.9(6)
C35 Ru2 C31 C37 -142.7(6)
C32 Ru2 C31 C37 114.7(7)
P2 Ru2 C31 C37 -105.1(6)
Cl3 Ru2 C31 C37 -27.1(5)
Cl4 Ru2 C31 C37 61.9(6)
C36 C31 C32 C33 0.0(7)
C37 C31 C32 C33 -174.5(4)
Ru2 C31 C32 C33 -50.4(4)
C36 C31 C32 Ru2 50.5(4)
C37 C31 C32 Ru2 -124.1(5)
C36 Ru2 C32 C31 -29.3(3)
C34 Ru2 C32 C31 -104.1(3)
C33 Ru2 C32 C31 -134.5(5)
C35 Ru2 C32 C31 -66.8(3)
P2 Ru2 C32 C31 -138.5(3)
Cl3 Ru2 C32 C31 45.2(3)
Cl4 Ru2 C32 C31 134.4(3)
C36 Ru2 C32 C33 105.2(3)
C34 Ru2 C32 C33 30.4(3)
C35 Ru2 C32 C33 67.7(3)
C31 Ru2 C32 C33 134.5(5)
P2 Ru2 C32 C33 -4.0(5)
Cl3 Ru2 C32 C33 179.7(3)
Cl4 Ru2 C32 C33 -91.2(3)
C31 C32 C33 C34 -3.9(7)
Ru2 C32 C33 C34 -56.2(4)
C31 C32 C33 Ru2 52.3(4)
C36 Ru2 C33 C34 66.5(3)
C35 Ru2 C33 C34 29.2(3)
C32 Ru2 C33 C34 130.4(5)
C31 Ru2 C33 C34 103.4(4)
P2 Ru2 C33 C34 -51.4(4)
Cl3 Ru2 C33 C34 129.7(4)
Cl4 Ru2 C33 C34 -139.0(3)
C36 Ru2 C33 C32 -63.9(3)
C34 Ru2 C33 C32 -130.4(5)
C35 Ru2 C33 C32 -101.2(3)
C31 Ru2 C33 C32 -27.0(3)
P2 Ru2 C33 C32 178.2(2)
Cl3 Ru2 C33 C32 -0.7(6)
Cl4 Ru2 C33 C32 90.5(3)
C32 C33 C34 C35 2.9(7)
Ru2 C33 C34 C35 -54.7(4)
C32 C33 C34 Ru2 57.6(4)
C36 Ru2 C34 C35 29.0(3)
C33 Ru2 C34 C35 131.9(5)
C32 Ru2 C34 C35 101.7(3)
C31 Ru2 C34 C35 66.4(3)
P2 Ru2 C34 C35 -90.9(3)
Cl3 Ru2 C34 C35 -9.1(5)
Cl4 Ru2 C34 C35 -179.0(2)
C36 Ru2 C34 C33 -102.9(3)
C35 Ru2 C34 C33 -131.9(5)
C32 Ru2 C34 C33 -30.2(3)
C31 Ru2 C34 C33 -65.5(3)
P2 Ru2 C34 C33 137.2(3)
Cl3 Ru2 C34 C33 -141.0(3)
Cl4 Ru2 C34 C33 49.1(3)
C33 C34 C35 C36 1.9(7)
Ru2 C34 C35 C36 -52.5(4)
C33 C34 C35 Ru2 54.4(4)
C36 Ru2 C35 C34 -132.8(4)
C33 Ru2 C35 C34 -29.6(3)
C32 Ru2 C35 C34 -67.2(3)
C31 Ru2 C35 C34 -102.9(3)
P2 Ru2 C35 C34 91.3(3)
Cl3 Ru2 C35 C34 175.3(2)
Cl4 Ru2 C35 C34 2.2(5)
C34 Ru2 C35 C36 132.8(4)
C33 Ru2 C35 C36 103.2(3)
C32 Ru2 C35 C36 65.6(3)
C31 Ru2 C35 C36 30.0(3)
P2 Ru2 C35 C36 -135.9(3)
Cl3 Ru2 C35 C36 -51.9(3)
Cl4 Ru2 C35 C36 135.0(3)
C34 C35 C36 C31 -5.9(7)
Ru2 C35 C36 C31 -58.6(4)
C34 C35 C36 Ru2 52.7(4)
C32 C31 C36 C35 4.9(7)
C37 C31 C36 C35 179.4(4)
Ru2 C31 C36 C35 57.3(4)
C32 C31 C36 Ru2 -52.4(4)
C37 C31 C36 Ru2 122.2(5)
C34 Ru2 C36 C35 -28.7(3)
C33 Ru2 C36 C35 -66.1(3)
C32 Ru2 C36 C35 -102.9(3)
C31 Ru2 C36 C35 -130.9(4)
P2 Ru2 C36 C35 52.5(3)
Cl3 Ru2 C36 C35 134.2(3)
Cl4 Ru2 C36 C35 -142.1(3)
C34 Ru2 C36 C31 102.2(3)
C33 Ru2 C36 C31 64.8(3)
C35 Ru2 C36 C31 130.9(4)
C32 Ru2 C36 C31 28.0(3)
P2 Ru2 C36 C31 -176.6(2)
Cl3 Ru2 C36 C31 -94.9(3)
Cl4 Ru2 C36 C31 -11.2(5)
C32 C31 C37 C38 -86.3(7)
C36 C31 C37 C38 99.3(6)
Ru2 C31 C37 C38 -176.1(4)
C31 C37 C38 C39 179.9(5)
C37 C38 C39 C40 -174.6(6)
C38 C39 C40 C41 -172.0(6)
C39 C40 C41 O2A -47.5(10)
C39 C40 C41 O2B 54.9(9)
C55 N4 C50 P2 -59.7(5)
C53 N4 C50 P2 61.3(5)
C52 P2 C50 N4 48.8(4)
C51 P2 C50 N4 -50.8(4)
Ru2 P2 C50 N4 179.3(3)
C54 N6 C51 P2 59.9(5)
C53 N6 C51 P2 -61.0(4)
C50 P2 C51 N6 50.2(4)
C52 P2 C51 N6 -50.0(4)
Ru2 P2 C51 N6 176.3(3)
C55 N5 C52 P2 59.9(4)
C54 N5 C52 P2 -61.4(4)
C50 P2 C52 N5 -48.4(4)
C51 P2 C52 N5 50.9(4)
Ru2 P2 C52 N5 -175.3(2)
C54 N6 C53 N4 -55.4(5)
C51 N6 C53 N4 67.7(5)
C55 N4 C53 N6 55.3(5)
C50 N4 C53 N6 -67.2(5)
C51 N6 C54 N5 -66.6(5)
C53 N6 C54 N5 56.2(5)
C52 N5 C54 N6 67.5(5)
C55 N5 C54 N6 -56.0(5)
C50 N4 C55 N5 66.8(5)
C53 N4 C55 N5 -55.4(5)
C52 N5 C55 N4 -67.8(5)
C54 N5 C55 N4 55.3(5)
